data_2103408
loop_
_publ_author_name
'Tremayne, Maryjane'
'Seaton, Colin C.'
'Glidewell, Christopher'

_publ_section_title
;
 Structures of three substituted arenesulfonamides from X-ray powder
 diffraction data using the differential evolution technique
;
_journal_issue 5
_journal_name_full 'Acta Crystallographica Section B'
_journal_page_first 823
_journal_page_last 834
_journal_paper_doi 10.1107/S0108768102011928
_journal_volume 58
_journal_year 2002
_chemical_formula_moiety 'C7 H9 N O2 S'
_chemical_formula_sum 'C7 H9 N O2 S'
_chemical_formula_weight 171.22
_chemical_name_systematic '  ortho-toluenesulfonamide'
_space_group_IT_number 88
_symmetry_cell_setting tetragonal
_symmetry_space_group_name_Hall '-I 4ad'
_symmetry_space_group_name_H-M 'I 41/a :2'
_cell_angle_alpha 90
_cell_angle_beta 90
_cell_angle_gamma 90
_cell_formula_units_Z 16
_cell_length_a 18.7407(8)
_cell_length_b 18.7407(8)
_cell_length_c 9.1004(4)
_cell_measurement_temperature 273
_cell_volume 3196.2(2)
_computing_data_collection 'Diffrac-AT (Siemens)'
_computing_structure_refinement 'GSAS (Larson et al. 1994)'
_computing_structure_solution 'POSSUM (Seaton et al. 2002)'
_diffrn_ambient_temperature 273
_diffrn_measurement_device 'position sensitive detector'
_diffrn_measurement_method 'Debye Scherrer'
_diffrn_radiation_monochromator Ge
_diffrn_radiation_source 'sealed X-ray tube'
_diffrn_radiation_type 'Cu K\a~1~'
_diffrn_radiation_wavelength 1.54056
_exptl_absorpt_correction_type none
_refine_ls_goodness_of_fit_all 3.417
_refine_ls_hydrogen_treatment constr
_refine_ls_number_parameters 46
_refine_ls_number_reflns 187
_refine_ls_number_restraints 39
_cod_data_source_file bm0052.cif
_cod_data_source_block otols
_cod_depositor_comments
;
The following automatic conversions were performed:
'_atom_site_thermal_displace_type' value 'uiso' changed to 'Uiso'
according to '/home/saulius/struct/CIF-dictionaries/cif_core.dic'
dictionary named 'cif_core.dic' version 2.4.1 from 2010-06-29 (20 times).

Automatic conversion script
Id: cif_fix_enum 1527 2010-12-29 10:47:43Z saulius 

The following automatic conversions were performed:

'_atom_site_thermal_displace_type' value 'uiso' changed to 'Uiso'
according to /home/saulius/struct/CIF-dictionaries/cif_core.dic
dictionary named 'cif_core.dic' version 2.4.1 from 2010-06-29 (20
times).

Automatic conversion script
Id: cif_fix_values 1715 2011-07-08 13:25:40Z adriana 
;
_cod_original_cell_volume 3196.2(3)
_cod_original_sg_symbol_H-M 'I 41/a'
_cod_database_code 2103408

loop_
_symmetry_equiv_pos_as_xyz
'x, y, z'
'3/4-y, 1/4+x,1/4+z'
'-x, 1/2-y, z'
'1/4+y, 1/4-x, 1/4+z'
'-x, -y, -z'
'3/4+y, 1/4-x,1/4-z'
'x,1/2+y, -z'
1/4-y,1/4+x,1/4-z
'1/2+x, 1/2+y, 1/2+z'
'1/4-y, 3/4+x,3/4+z'
'1/2-x, -y, 1/2+z'
'3/4+y, 3/4-x, 3/4+z'
'1/2-x, 1/2-y, 1/2-z'
'1/4+y, 3/4-x,3/4-z'
'1/2+x,y, 1/2-z'
3/4-y,3/4+x,3/4-z

loop_
_atom_site_label
_atom_site_fract_x
_atom_site_fract_y
_atom_site_fract_z
_atom_site_U_iso_or_equiv
_atom_site_thermal_displace_type
_atom_site_occupancy
S1 0.3646(4) 0.6256(4) 0.7649(7) 0.028(3) Uiso 1
N1 0.4060(7) 0.5904(7) 0.6290(10) 0.020(9) Uiso 1
O11 0.2905(6) 0.6025(7) 0.7480(10) 0.064(5) Uiso 1
O12 0.3800(9) 0.7016(5) 0.758(2) 0.063(5) Uiso 1
C1 0.4016(6) 0.5867(8) 0.9270(10) 0.020(4) Uiso 1
C2 0.4661(8) 0.6090(10) 0.989(2) 0.020(4) Uiso 1
C3 0.4914(8) 0.5790(10) 1.122(2) 0.020(4) Uiso 1
C4 0.4440(9) 0.5410(10) 1.2120(10) 0.020(4) Uiso 1
C5 0.3750(10) 0.5280(10) 1.154(2) 0.020(4) Uiso 1
C6 0.3519(7) 0.5500(10) 1.014(2) 0.020(4) Uiso 1
C7 0.5200(8) 0.6510(10) 0.902(2) 0.0750(10) Uiso 1
H3 0.542(3) 0.598(5) 1.171(6) 0.05 Uiso 1
H4 0.464(2) 0.512(5) 1.307(7) 0.05 Uiso 1
H5 0.340(3) 0.494(6) 1.221(7) 0.05 Uiso 1
H6 0.2947(8) 0.561(4) 0.997(6) 0.05 Uiso 1
H11 0.3873 0.5427 0.5790 0.05 Uiso 1
H12 0.4540 0.6026 0.5809 0.05 Uiso 1
H71 0.4905 0.6749 0.8246 0.05 Uiso 1
H72 0.5400 0.6850 0.9758 0.05 Uiso 1
H73 0.5570 0.6174 0.8633 0.05 Uiso 1

loop_
_atom_type_symbol
_atom_type_description
_atom_type_scat_dispersion_real
_atom_type_scat_dispersion_imag
_atom_type_scat_source
S S 0.1246 0.1234 'International Tables Vol C Tables 4.2.6.8 and 6.1.1.4'
C C 0.0033 0.0016 'International Tables Vol C Tables 4.2.6.8 and 6.1.1.4'
O O 0.0106 0.0060 'International Tables Vol C Tables 4.2.6.8 and 6.1.1.4'
N N 0.0061 0.0033 'International Tables Vol C Tables 4.2.6.8 and 6.1.1.4'
H H 0.0000 0.0000 'International Tables Vol C Tables 4.2.6.8 and 6.1.1.4'

loop_
_geom_angle_atom_site_label_1
_geom_angle_atom_site_label_2
_geom_angle_atom_site_label_3
_geom_angle
C2 C1 C6 119.0(10)
C2 C1 S1 123.0(10)
C6 C1 S1 114.0(10)
C1 C2 C3 121.0(10)
C1 C2 C7 122.0(10)
C3 C2 C7 116.0(10)
C2 C3 C4 119.0(10)
C3 C4 C5 117.0(10)
C4 C5 C6 125.0(10)
C1 C6 C5 116.0(10)
C1 S1 N1 106.0(10)
C1 S1 O11 110.0(10)
C1 S1 O12 111.0(10)
N1 S1 O11 105.0(10)
N1 S1 O12 106.0(10)
O11 S1 O12 118.0(10)

loop_
_geom_bond_atom_site_label_1
_geom_bond_atom_site_label_2
_geom_bond_distance
C1 C2 1.397(8)
C1 C6 1.406(8)
C1 S1 1.783(7)
C2 C3 1.418(8)
C2 C7 1.506(8)
C3 C4 1.397(8)
C4 C5 1.407(8)
C5 C6 1.410(8)
S1 N1 1.599(7)
S1 O11 1.463(7)
S1 O12 1.454(7)

loop_
_cod_related_entry_id
_cod_related_entry_database
_cod_related_entry_code
1 ChemSpider 6658
